data_4031174
loop_
_publ_author_name
'Seddon, J.A.'
'Jackson, A.R.W.'
'Kresinski, R.A.'
'Platt, A.W.G.'

_publ_section_title
;
 Complexes of the lanthanide metals (La - Nd, Sm - Lu) with hypophosphite
 and phosphite ligands: crystal structures of [Ce (H2 P O2)3 (H2 O)], [Dy
 (H2 P O2)3] and [Pr (H2 P O2) (H P O3) (H2 O)] . (H2 O)
;
_journal_name_full
;
Journal of the Chemical Society. Dalton Transactions, Inorganic Chemistry 
(1972-)
;
_journal_page_first 2189
_journal_page_last 2196
_journal_volume 1999
_journal_year 1999
_chemical_formula_sum 'Ce H8 O7 P3'
_chemical_name_systematic 'Ce (H2 P O2)3 (H2 O)'
_space_group_IT_number 2
_symmetry_space_group_name_Hall '-P 1'
_symmetry_space_group_name_H-M 'P -1'
_cell_angle_alpha 110.643
_cell_angle_beta 98.101
_cell_angle_gamma 104.97
_cell_formula_units_Z 2
_cell_length_a 7.1729
_cell_length_b 7.9827
_cell_length_c 8.871
_cell_volume 443.824
_citation_journal_id_ASTM JCDTBI
_cod_data_source_file Seddon_JCDTBI_1999_70.cif
_cod_data_source_block H8Ce1O7P3
_cod_original_cell_volume 443.8244
_cod_original_formula_sum 'H8 Ce1 O7 P3'
_cod_database_code 4031174

loop_
_symmetry_equiv_pos_as_xyz
x,y,z
-x,-y,-z

loop_
_atom_site_label
_atom_site_type_symbol
_atom_site_fract_x
_atom_site_fract_y
_atom_site_fract_z
_atom_site_occupancy
_atom_site_U_iso_or_equiv
H8 H+1 0.6769 0.477 0.052 1 0.0
P2 P+1 0.0316 0.7817 0.1934 1 0.0
H7 H+1 0.663 0.293 -0.018 1 0.0
O4 O-2 0.8304 0.7379 0.0853 1 0.0
H1 H+1 0.8681 0.3688 0.3189 1 0.0
H4 H+1 0.0391 0.8943 0.3446 1 0.0
O7 O-2 0.6157 0.3649 0.0412 1 0.0
O3 O-2 0.2153 0.8709 0.1488 1 0.0
O6 O-2 0.4971 0.2662 0.4185 1 0.0
Ce1 Ce+3 0.3429 0.184 0.1303 1 0.0
H6 H+1 0.2884 0.3227 0.584 1 0.0
P3 P+1 0.4666 0.3081 0.5883 1 0.0
O2 O-2 0.653 0.0717 0.1435 1 0.0
O5 O-2 0.611 0.48 0.7299 1 0.0
P1 P+1 0.8519 0.1894 0.2701 1 0.0
H5 H+1 0.4659 0.161 0.622 1 0.0
O1 O-2 0.0304 0.1639 0.2112 1 0.0
H2 H+1 0.8521 0.148 0.4003 1 0.0
H3 H+1 0.043 0.6229 0.1991 1 0.0
